data_4127942
loop_
_publ_author_name
'Jiao, Tianyu'
'Cai, Kang'
'Nelson, Jordan N.'
'Jiao, Yang'
'Qiu, Yunyan'
'Wu, Guangcheng'
'Zhou, Jiawang'
'Cheng, Chuyang'
'Shen, Dengke'
'Feng, Yuanning'
'Liu, Zhichang'
'Wasielewski, Michael R.'
'Stoddart, J. Fraser'
'Li, Hao'

_publ_section_title
;
 Stabilizing the Naphthalenediimide Radical within a Tetracationic
 Cyclophane.
;
_journal_issue 42
_journal_name_full 'Journal of the American Chemical Society'
_journal_page_first 16915
_journal_page_last 16922
_journal_paper_doi 10.1021/jacs.9b08926
_journal_volume 141
_journal_year 2019
_chemical_formula_moiety '4(F6 P), C17 H21 N2 O6, 2(C24 H20 N2), 3(C2 H3 N)'
_chemical_formula_sum 'C71 H70 F24 N9 O6 P4'
_chemical_formula_weight 1725.24
_space_group_crystal_system triclinic
_space_group_IT_number 2
_space_group_name_Hall '-P 1'
_space_group_name_H-M_alt 'P -1'
_symmetry_space_group_name_Hall '-P 1'
_symmetry_space_group_name_H-M 'P -1'
_atom_sites_solution_hydrogens geom
_atom_sites_solution_primary direct
_audit_creation_date 2017-09-08
_audit_creation_method
;
Olex2 1.2
(compiled 2017.03.28 svn.r3405 for OlexSys, GUI svn.r5381)
;
_cell_angle_alpha 112.760(5)
_cell_angle_beta 91.764(4)
_cell_angle_gamma 102.586(5)
_cell_formula_units_Z 2
_cell_length_a 11.3842(6)
_cell_length_b 18.1455(10)
_cell_length_c 20.4946(11)
_cell_measurement_reflns_used 5373
_cell_measurement_temperature 181.8
_cell_measurement_theta_max 29.2882
_cell_measurement_theta_min 3.0220
_cell_volume 3778.9(4)
_computing_cell_refinement
;
CrysAlisPro, Agilent Technologies,
Version 1.171.35.11 (release 16-05-2011 CrysAlis171 .NET)
(compiled May 16 2011,17:55:39)
;
_computing_data_collection
;
CrysAlisPro, Agilent Technologies,
Version 1.171.35.11 (release 16-05-2011 CrysAlis171 .NET)
(compiled May 16 2011,17:55:39)
;
_computing_data_reduction
;
CrysAlisPro, Agilent Technologies,
Version 1.171.35.11 (release 16-05-2011 CrysAlis171 .NET)
(compiled May 16 2011,17:55:39)
;
_computing_molecular_graphics 'Olex2 (Dolomanov et al., 2009)'
_computing_publication_material 'Olex2 (Dolomanov et al., 2009)'
_computing_structure_refinement 'ShelXL (Sheldrick, 2015)'
_computing_structure_solution 'ShelXS (Sheldrick, 2008)'
_diffrn_ambient_temperature 181.8
_diffrn_detector_area_resol_mean 10.3592
_diffrn_measured_fraction_theta_full 0.994
_diffrn_measured_fraction_theta_max 0.995
_diffrn_measurement_details
;
#__ type_ start__ end____ width___ exp.time_
  1 omega  -68.00    2.00   1.0000   35.0000
omega____ theta____ kappa____ phi______ frames
    -      -11.4683  127.0000 -122.0000 70

#__ type_ start__ end____ width___ exp.time_
  2 omega  -64.00   38.00   1.0000   35.0000
omega____ theta____ kappa____ phi______ frames
    -       11.7808  -38.0000   30.0000 102

#__ type_ start__ end____ width___ exp.time_
  3 omega  -51.00  -20.00   1.0000   35.0000
omega____ theta____ kappa____ phi______ frames
    -       11.7808  143.0000   47.0000 31

#__ type_ start__ end____ width___ exp.time_
  4 omega  -15.00   73.00   1.0000   35.0000
omega____ theta____ kappa____ phi______ frames
    -       11.7808   38.0000 -150.0000 88
;
_diffrn_measurement_device_type 'Xcalibur, Atlas, Gemini ultra'
_diffrn_measurement_method '\w scans'
_diffrn_orient_matrix_UB_11 0.0101768000
_diffrn_orient_matrix_UB_12 -0.0216410000
_diffrn_orient_matrix_UB_13 -0.0355920000
_diffrn_orient_matrix_UB_21 -0.0453525000
_diffrn_orient_matrix_UB_22 0.0142808000
_diffrn_orient_matrix_UB_23 -0.0126591000
_diffrn_orient_matrix_UB_31 0.0445291000
_diffrn_orient_matrix_UB_32 0.0352675000
_diffrn_orient_matrix_UB_33 0.0022361000
_diffrn_radiation_monochromator graphite
_diffrn_radiation_type MoK\a
_diffrn_radiation_wavelength 0.71073
_diffrn_reflns_av_R_equivalents 0.0549
_diffrn_reflns_av_unetI/netI 0.0793
_diffrn_reflns_Laue_measured_fraction_full 0.994
_diffrn_reflns_Laue_measured_fraction_max 0.995
_diffrn_reflns_limit_h_max 13
_diffrn_reflns_limit_h_min -12
_diffrn_reflns_limit_k_max 21
_diffrn_reflns_limit_k_min -21
_diffrn_reflns_limit_l_max 21
_diffrn_reflns_limit_l_min -24
_diffrn_reflns_number 24484
_diffrn_reflns_point_group_measured_fraction_full 0.994
_diffrn_reflns_point_group_measured_fraction_max 0.995
_diffrn_reflns_theta_full 25.242
_diffrn_reflns_theta_max 25.350
_diffrn_reflns_theta_min 3.028
_diffrn_source 'Enhance (Mo) X-ray Source'
_exptl_absorpt_coefficient_mu 0.217
_exptl_absorpt_correction_T_max 1.00000
_exptl_absorpt_correction_T_min 0.74865
_exptl_absorpt_correction_type multi-scan
_exptl_absorpt_process_details
;
CrysAlisPro, Agilent Technologies,
Version 1.171.35.11 (release 16-05-2011 CrysAlis171 .NET)
(compiled May 16 2011,17:55:39)
Empirical absorption correction using spherical harmonics,
 implemented in SCALE3 ABSPACK scaling algorithm.
;
_exptl_crystal_colour yellow
_exptl_crystal_colour_primary yellow
_exptl_crystal_density_diffrn 1.516
_exptl_crystal_description block
_exptl_crystal_F_000 1766
_exptl_crystal_size_max 0.48
_exptl_crystal_size_mid 0.33
_exptl_crystal_size_min 0.28
_refine_diff_density_max 1.574
_refine_diff_density_min -0.748
_refine_diff_density_rms 0.124
_refine_ls_extinction_method none
_refine_ls_goodness_of_fit_ref 1.284
_refine_ls_hydrogen_treatment constr
_refine_ls_matrix_type full
_refine_ls_number_parameters 1042
_refine_ls_number_reflns 13784
_refine_ls_number_restraints 0
_refine_ls_restrained_S_all 1.284
_refine_ls_R_factor_all 0.1701
_refine_ls_R_factor_gt 0.1216
_refine_ls_shift/su_max 0.001
_refine_ls_shift/su_mean 0.000
_refine_ls_structure_factor_coef Fsqd
_refine_ls_weighting_details 'w=1/[\s^2^(Fo^2^)+(0.2000P)^2^] where P=(Fo^2^+2Fc^2^)/3'
_refine_ls_weighting_scheme calc
_refine_ls_wR_factor_gt 0.3338
_refine_ls_wR_factor_ref 0.3884
_reflns_Friedel_coverage 0.000
_reflns_number_gt 8269
_reflns_number_total 13784
_reflns_threshold_expression 'I > 2\s(I)'
_cod_data_source_file ja9b08926_si_004.cif
_cod_data_source_block 170907_ty_ex_ndi
_cod_original_cell_volume 3778.8(4)
_cod_database_code 4127942
_shelx_shelxl_version_number 2016/6
_chemical_oxdiff_formula 'c h n o p f'
_shelx_space_group_comment
;
The symmetry employed for this shelxl refinement is uniquely defined
by the following loop, which should always be used as a source of
symmetry information in preference to the above space-group names.
They are only intended as comments.
;
_shelx_estimated_absorpt_t_max 0.942
_shelx_estimated_absorpt_t_min 0.903
_reflns_odcompleteness_completeness 99.55
_reflns_odcompleteness_iscentric 1
_reflns_odcompleteness_theta 26.32
_olex2_refinement_description
;
1. Fixed Uiso
 At 1.2 times of:
  All C(H) groups, All C(H,H) groups, All C(H,H,H,H) groups
 At 1.5 times of:
  All C(H,H,H) groups, All O(H) groups
2. Uiso/Uaniso restraints and constraints
Uanis(O5) = Uanis(O5A)
Uanis(C62) = Uanis(C62A)
3. Others
 Sof(H61C)=Sof(H61D)=Sof(H63C)=Sof(H63D)=Sof(O5A)=Sof(C62A)=Sof(H62C)=
 Sof(H62D)=1-FVAR(1)
 Sof(O5)=Sof(H61A)=Sof(H61B)=Sof(C62)=Sof(H62A)=Sof(H62B)=Sof(H63A)=Sof(H63B)=
 FVAR(1)
4.a Secondary CH2 refined with riding coordinates:
 C56(H56A,H56B), C58(H58A,H58B), C59(H59A,H59B), C60(H60A,H60B), C61(H61A,
 H61B), C61(H61C,H61D), C62(H62A,H62B), C63(H63A,H63B), C63(H63C,H63D),
 C17(H17A,H17B), C24(H24A,H24B), C41(H41A,H41B), C48(H48A,H48B), C62A(H62C,H62D)
4.b Aromatic/amide H refined with riding coordinates:
 C51(H51), C52(H52), C57(H57), C1(H1), C2(H2), C4(H4), C5(H5), C7(H7), C8(H8),
 C10(H10), C11(H11), C13(H13), C14(H14), C15(H15), C16(H16), C19(H19), C20(H20),
  C22(H22), C23(H23), C25(H25), C26(H26), C28(H28), C29(H29), C31(H31),
 C32(H32), C34(H34), C35(H35), C37(H37), C38(H38), C39(H39), C40(H40), C43(H43),
  C44(H44), C46(H46), C47(H47)
4.c Idealised Me refined as rotating group:
 C65(H65A,H65B,H65C), C67(H67A,H67B,H67C), C69(H69A,H69B,H69C), C71(H71A,H71B,
 H71C)
4.d Idealised tetrahedral OH refined as rotating group:
 O6(H6)
;
_olex2_submission_special_instructions 'No special instructions were received'

loop_
_space_group_symop_operation_xyz
'x, y, z'
'-x, -y, -z'

loop_
_atom_site_label
_atom_site_type_symbol
_atom_site_fract_x
_atom_site_fract_y
_atom_site_fract_z
_atom_site_U_iso_or_equiv
_atom_site_adp_type
_atom_site_occupancy
_atom_site_site_symmetry_order
_atom_site_calc_flag
_atom_site_refinement_flags_posn
_atom_site_refinement_flags_adp
_atom_site_refinement_flags_occupancy
_atom_site_disorder_assembly
_atom_site_disorder_group
P1 P 0.50303(15) 0.64943(11) 0.25546(8) 0.0504(5) Uani 1 1 d . . . . .
F1 F 0.3678(4) 0.6016(3) 0.2447(3) 0.0915(16) Uani 1 1 d . . . . .
F2 F 0.5395(4) 0.6027(3) 0.3018(2) 0.0836(14) Uani 1 1 d . . . . .
F3 F 0.6424(4) 0.6957(4) 0.2654(3) 0.1023(18) Uani 1 1 d . . . . .
F4 F 0.4699(5) 0.6961(3) 0.2096(2) 0.0817(14) Uani 1 1 d . . . . .
F5 F 0.5262(4) 0.5792(3) 0.18441(19) 0.0733(12) Uani 1 1 d . . . . .
F6 F 0.4843(5) 0.7190(3) 0.3275(2) 0.0902(15) Uani 1 1 d . . . . .
P2 P 0.52976(17) 0.35144(16) 0.24032(9) 0.0707(7) Uani 1 1 d . . . . .
F7 F 0.6587(8) 0.3485(15) 0.2434(5) 0.432(16) Uani 1 1 d . . . . .
F8 F 0.5070(19) 0.2963(7) 0.2767(5) 0.342(11) Uani 1 1 d . . . . .
F9 F 0.4021(5) 0.3592(5) 0.2363(3) 0.150(3) Uani 1 1 d . . . . .
F10 F 0.5672(15) 0.4080(5) 0.2053(4) 0.306(10) Uani 1 1 d . . . . .
F11 F 0.5055(4) 0.2783(3) 0.1639(2) 0.0802(13) Uani 1 1 d . . . . .
F12 F 0.5531(5) 0.4262(5) 0.3160(2) 0.135(3) Uani 1 1 d . . . . .
P3 P -0.0370(3) 0.12648(12) -0.23832(10) 0.0840(8) Uani 1 1 d . . . . .
F13 F 0.0701(7) 0.1726(4) -0.1781(3) 0.146(3) Uani 1 1 d . . . . .
F14 F -0.1159(7) 0.1710(3) -0.1833(3) 0.136(3) Uani 1 1 d . . . . .
F15 F -0.1480(8) 0.0809(4) -0.2997(3) 0.161(3) Uani 1 1 d . . . . .
F16 F 0.0402(10) 0.0832(5) -0.2963(4) 0.177(4) Uani 1 1 d . . . . .
F17 F -0.0678(15) 0.0529(4) -0.2163(4) 0.271(8) Uani 1 1 d . . . . .
F18 F -0.0116(7) 0.2006(3) -0.2616(3) 0.117(2) Uani 1 1 d . . . . .
P4 P 0.500000 0.000000 0.000000 0.0432(6) Uani 1 2 d S T P . .
F19 F 0.4126(5) -0.0066(7) 0.0524(3) 0.207(5) Uani 1 1 d . . . . .
F20 F 0.6090(4) 0.0050(3) 0.0525(3) 0.0889(15) Uani 1 1 d . . . . .
F21 F 0.5375(6) 0.0954(3) 0.0354(4) 0.137(3) Uani 1 1 d . . . . .
P5 P 0.500000 0.000000 -0.500000 0.0500(6) Uani 1 2 d S T P . .
F22 F 0.5967(8) -0.0089(4) -0.4502(4) 0.158(3) Uani 1 1 d . . . . .
F23 F 0.4043(7) 0.0001(4) -0.4488(4) 0.183(4) Uani 1 1 d . . . . .
F24 F 0.5508(5) 0.0964(3) -0.4559(3) 0.0973(17) Uani 1 1 d . . . . .
O1 O 0.1099(4) 0.3145(2) 0.0419(2) 0.0455(10) Uani 1 1 d . . . . .
O2 O 0.0913(4) 0.5590(3) 0.2179(2) 0.0474(10) Uani 1 1 d . . . . .
O3 O -0.0197(4) 0.3695(3) 0.2305(2) 0.0591(12) Uani 1 1 d . . . . .
O4 O -0.0839(4) 0.3241(3) 0.3482(2) 0.0577(12) Uani 1 1 d . . . . .
O5 O 0.0786(5) 0.2222(4) 0.3317(3) 0.0622(16) Uani 0.802(7) 1 d . . . A 1
O6 O -0.0869(6) 0.1825(3) 0.2106(3) 0.0769(16) Uani 1 1 d . . . . .
H6 H -0.076028 0.230209 0.242750 0.115 Uiso 1 1 calc GR . . . .
N1 N 0.1074(4) 0.4390(3) 0.1301(2) 0.0374(11) Uani 1 1 d . . . . .
C49 C -0.0208(4) 0.5122(3) -0.0257(3) 0.0297(11) Uani 1 1 d . . . . .
C50 C -0.0408(4) 0.4570(3) -0.0995(3) 0.0317(12) Uani 1 1 d . . . . .
C51 C -0.0208(4) 0.3801(3) -0.1178(3) 0.0374(13) Uani 1 1 d . . . . .
H51 H -0.034253 0.343053 -0.166651 0.045 Uiso 1 1 calc R . . . .
C52 C 0.0192(4) 0.3546(3) -0.0662(3) 0.0342(12) Uani 1 1 d . . . . .
H52 H 0.032112 0.300931 -0.080104 0.041 Uiso 1 1 calc R . . . .
C53 C 0.0392(4) 0.4077(3) 0.0042(3) 0.0312(12) Uani 1 1 d . . . . .
C54 C 0.0872(5) 0.3824(3) 0.0574(3) 0.0340(12) Uani 1 1 d . . . . .
C55 C 0.0818(5) 0.5156(3) 0.1540(3) 0.0373(13) Uani 1 1 d . . . . .
C56 C 0.1628(5) 0.4150(4) 0.1820(3) 0.0409(13) Uani 1 1 d . . . . .
H56A H 0.189769 0.464257 0.227523 0.049 Uiso 1 1 calc R . . . .
H56B H 0.235852 0.396628 0.164290 0.049 Uiso 1 1 calc R . . . .
C57 C 0.0796(6) 0.3468(4) 0.1967(3) 0.0529(16) Uani 1 1 d . . . . .
H57 H 0.093721 0.293556 0.184017 0.063 Uiso 1 1 calc R . . . .
C58 C 0.0083(6) 0.4244(4) 0.3042(3) 0.0590(17) Uani 1 1 d . . . . .
H58A H 0.012450 0.481412 0.309159 0.071 Uiso 1 1 calc R . . . .
H58B H 0.088604 0.423099 0.322972 0.071 Uiso 1 1 calc R . . . .
C59 C -0.0840(6) 0.4009(4) 0.3457(3) 0.0483(15) Uani 1 1 d . . . . .
H59A H -0.068958 0.444096 0.394883 0.058 Uiso 1 1 calc R . . . .
H59B H -0.165017 0.397773 0.324178 0.058 Uiso 1 1 calc R . . . .
C60 C 0.0001(6) 0.3286(5) 0.4037(3) 0.0550(17) Uani 1 1 d . . . . .
H60A H -0.031393 0.350494 0.450105 0.066 Uiso 1 1 calc R . . . .
H60B H 0.078599 0.366750 0.406395 0.066 Uiso 1 1 calc R . . . .
C61 C 0.0185(7) 0.2458(5) 0.3899(4) 0.0608(18) Uani 1 1 d . . . . .
H61A H 0.066538 0.247567 0.431799 0.073 Uiso 0.802(7) 1 calc R . . A 1
H61B H -0.060794 0.205623 0.381001 0.073 Uiso 0.802(7) 1 calc R . . A 1
H61C H 0.051421 0.245481 0.435020 0.073 Uiso 0.198(7) 1 calc R . . A 2
H61D H 0.079173 0.234094 0.356075 0.073 Uiso 0.198(7) 1 calc R . . A 2
C62 C 0.0351(11) 0.1388(6) 0.2806(5) 0.081(3) Uani 0.802(7) 1 d . . . A 1
H62A H 0.027713 0.100952 0.305319 0.097 Uiso 0.802(7) 1 calc R . . A 1
H62B H 0.094003 0.125209 0.245976 0.097 Uiso 0.802(7) 1 calc R . . A 1
C63 C -0.0864(12) 0.1266(6) 0.2416(5) 0.111(4) Uani 1 1 d . . . . .
H63A H -0.110819 0.069876 0.203828 0.133 Uiso 0.802(7) 1 calc R . . A 1
H63B H -0.147477 0.131902 0.275393 0.133 Uiso 0.802(7) 1 calc R . . A 1
H63C H -0.140843 0.076821 0.204021 0.133 Uiso 0.198(7) 1 calc R . . A 2
H63D H -0.004134 0.118133 0.233637 0.133 Uiso 0.198(7) 1 calc R . . A 2
N2 N 0.1784(4) 0.8506(3) -0.0197(2) 0.0328(10) Uani 1 1 d . . . . .
N3 N 0.3754(3) 0.2670(2) -0.0168(2) 0.0287(9) Uani 1 1 d . . . . .
C1 C 0.1991(5) 0.7954(3) -0.0810(3) 0.0387(13) Uani 1 1 d . . . . .
H1 H 0.189252 0.803213 -0.123910 0.046 Uiso 1 1 calc R . . . .
C2 C 0.2348(5) 0.7272(3) -0.0818(3) 0.0414(13) Uani 1 1 d . . . . .
H2 H 0.248716 0.688038 -0.125720 0.050 Uiso 1 1 calc R . . . .
C3 C 0.2505(4) 0.7147(3) -0.0205(2) 0.0249(10) Uani 1 1 d . . . . .
C4 C 0.2323(6) 0.7749(3) 0.0430(3) 0.0437(14) Uani 1 1 d . . . . .
H4 H 0.244360 0.769795 0.086949 0.052 Uiso 1 1 calc R . . . .
C5 C 0.1964(6) 0.8422(3) 0.0408(3) 0.0453(14) Uani 1 1 d . . . . .
H5 H 0.184417 0.883511 0.084024 0.054 Uiso 1 1 calc R . . . .
C6 C 0.2818(4) 0.6384(3) -0.0208(3) 0.0270(11) Uani 1 1 d . . . . .
C7 C 0.2668(4) 0.5685(3) -0.0841(3) 0.0285(11) Uani 1 1 d . . . . .
H7 H 0.241360 0.570376 -0.127901 0.034 Uiso 1 1 calc R . . . .
C8 C 0.2885(5) 0.4966(3) -0.0841(3) 0.0329(12) Uani 1 1 d . . . . .
H8 H 0.276383 0.449502 -0.127948 0.040 Uiso 1 1 calc R . . . .
C9 C 0.3279(4) 0.4914(3) -0.0209(2) 0.0242(10) Uani 1 1 d . . . . .
C10 C 0.3446(5) 0.5624(3) 0.0421(3) 0.0314(11) Uani 1 1 d . . . . .
H10 H 0.371755 0.561177 0.085873 0.038 Uiso 1 1 calc R . . . .
C11 C 0.3224(4) 0.6347(3) 0.0422(3) 0.0311(11) Uani 1 1 d . . . . .
H11 H 0.335185 0.682076 0.085782 0.037 Uiso 1 1 calc R . . . .
C12 C 0.3473(4) 0.4146(3) -0.0197(2) 0.0246(10) Uani 1 1 d . . . . .
C13 C 0.3205(5) 0.3397(3) -0.0818(3) 0.0329(12) Uani 1 1 d . . . . .
H13 H 0.291695 0.338797 -0.126171 0.039 Uiso 1 1 calc R . . . .
C14 C 0.3360(5) 0.2689(3) -0.0778(3) 0.0351(12) Uani 1 1 d . . . . .
H14 H 0.318046 0.219393 -0.119943 0.042 Uiso 1 1 calc R . . . .
C15 C 0.4051(5) 0.3368(3) 0.0432(3) 0.0348(12) Uani 1 1 d . . . . .
H15 H 0.434236 0.335164 0.086432 0.042 Uiso 1 1 calc R . . . .
C16 C 0.3937(4) 0.4102(3) 0.0425(3) 0.0285(11) Uani 1 1 d . . . . .
H16 H 0.417774 0.459001 0.085092 0.034 Uiso 1 1 calc R . . . .
C17 C 0.3751(5) 0.1858(3) -0.0136(3) 0.0389(13) Uani 1 1 d . . . . .
H17A H 0.433408 0.194218 0.027049 0.047 Uiso 1 1 calc R . . . .
H17B H 0.399473 0.148927 -0.058085 0.047 Uiso 1 1 calc R . . . .
C18 C 0.2487(5) 0.1476(3) -0.0045(3) 0.0331(12) Uani 1 1 d . . . . .
C19 C 0.1623(5) 0.1012(3) -0.0632(3) 0.0365(12) Uani 1 1 d . . . . .
H19 H 0.186345 0.086243 -0.109596 0.044 Uiso 1 1 calc R . . . .
C20 C 0.0420(5) 0.0760(3) -0.0558(3) 0.0403(13) Uani 1 1 d . . . . .
H20 H -0.015481 0.043955 -0.097146 0.048 Uiso 1 1 calc R . . . .
C21 C 0.0040(5) 0.0969(3) 0.0112(3) 0.0327(12) Uani 1 1 d . . . . .
C22 C 0.0921(5) 0.1405(3) 0.0710(3) 0.0389(13) Uani 1 1 d . . . . .
H22 H 0.068508 0.152606 0.117368 0.047 Uiso 1 1 calc R . . . .
C23 C 0.2124(5) 0.1661(3) 0.0638(3) 0.0383(13) Uani 1 1 d . . . . .
H23 H 0.270727 0.196257 0.104997 0.046 Uiso 1 1 calc R . . . .
C24 C -0.1285(5) 0.0792(3) 0.0199(3) 0.0406(13) Uani 1 1 d . . . . .
H24A H -0.139035 0.072874 0.065318 0.049 Uiso 1 1 calc R . . . .
H24B H -0.172946 0.027174 -0.019718 0.049 Uiso 1 1 calc R . . . .
N4 N 0.1739(4) 0.8378(3) 0.4570(3) 0.0399(11) Uani 1 1 d . . . . .
N5 N 0.3768(4) 0.2627(3) 0.4710(2) 0.0379(11) Uani 1 1 d . . . . .
C25 C 0.1669(6) 0.7730(4) 0.3947(3) 0.0488(15) Uani 1 1 d . . . . .
H25 H 0.136141 0.774566 0.351744 0.059 Uiso 1 1 calc R . . . .
C26 C 0.2035(6) 0.7040(4) 0.3919(3) 0.0488(15) Uani 1 1 d . . . . .
H26 H 0.196892 0.658253 0.347742 0.059 Uiso 1 1 calc R . . . .
C27 C 0.2509(5) 0.7030(3) 0.4562(3) 0.0350(12) Uani 1 1 d . . . . .
C28 C 0.2624(5) 0.7733(4) 0.5178(3) 0.0429(14) Uani 1 1 d . . . . .
H28 H 0.297834 0.775648 0.561437 0.051 Uiso 1 1 calc R . . . .
C29 C 0.2237(5) 0.8399(4) 0.5174(3) 0.0460(15) Uani 1 1 d . . . . .
H29 H 0.232553 0.887574 0.560477 0.055 Uiso 1 1 calc R . . . .
C30 C 0.2811(5) 0.6281(3) 0.4570(3) 0.0352(12) Uani 1 1 d . . . . .
C31 C 0.3029(5) 0.5661(3) 0.3960(3) 0.0391(13) Uani 1 1 d . . . . .
H31 H 0.300852 0.572017 0.351971 0.047 Uiso 1 1 calc R . . . .
C32 C 0.3271(5) 0.4971(3) 0.3990(3) 0.0397(13) Uani 1 1 d . . . . .
H32 H 0.342128 0.456133 0.356569 0.048 Uiso 1 1 calc R . . . .
C33 C 0.3307(5) 0.4840(3) 0.4614(3) 0.0342(12) Uani 1 1 d . . . . .
C34 C 0.3108(5) 0.5465(4) 0.5230(3) 0.0422(14) Uani 1 1 d . . . . .
H34 H 0.314297 0.540605 0.567113 0.051 Uiso 1 1 calc R . . . .
C35 C 0.2861(6) 0.6164(4) 0.5206(3) 0.0466(14) Uani 1 1 d . . . . .
H35 H 0.272109 0.657704 0.563093 0.056 Uiso 1 1 calc R . . . .
C36 C 0.3506(4) 0.4079(3) 0.4647(3) 0.0344(12) Uani 1 1 d . . . . .
C37 C 0.3345(5) 0.3351(3) 0.4029(3) 0.0415(13) Uani 1 1 d . . . . .
H37 H 0.315385 0.335184 0.357483 0.050 Uiso 1 1 calc R . . . .
C38 C 0.3463(5) 0.2639(4) 0.4080(3) 0.0445(14) Uani 1 1 d . . . . .
H38 H 0.332660 0.214520 0.365933 0.053 Uiso 1 1 calc R . . . .
C39 C 0.3995(5) 0.3316(4) 0.5308(3) 0.0400(13) Uani 1 1 d . . . . .
H39 H 0.424935 0.330579 0.574953 0.048 Uiso 1 1 calc R . . . .
C40 C 0.3861(5) 0.4045(4) 0.5283(3) 0.0372(13) Uani 1 1 d . . . . .
H40 H 0.401480 0.453025 0.571093 0.045 Uiso 1 1 calc R . . . .
C41 C 0.3718(5) 0.1814(4) 0.4766(3) 0.0460(14) Uani 1 1 d . . . . .
H41A H 0.386702 0.140562 0.431008 0.055 Uiso 1 1 calc R . . . .
H41B H 0.434303 0.188914 0.514846 0.055 Uiso 1 1 calc R . . . .
C42 C 0.2474(5) 0.1525(3) 0.4935(3) 0.0395(13) Uani 1 1 d . . . . .
C43 C 0.1521(5) 0.0989(3) 0.4390(3) 0.0400(13) Uani 1 1 d . . . . .
H43 H 0.168408 0.076365 0.390957 0.048 Uiso 1 1 calc R . . . .
C44 C 0.0362(5) 0.0792(3) 0.4547(3) 0.0412(13) Uani 1 1 d . . . . .
H44 H -0.026762 0.043703 0.417115 0.049 Uiso 1 1 calc R . . . .
C45 C 0.0089(5) 0.1100(3) 0.5242(3) 0.0434(14) Uani 1 1 d . . . . .
C46 C 0.1011(6) 0.1607(4) 0.5780(3) 0.0548(17) Uani 1 1 d . . . . .
H46 H 0.084784 0.181373 0.626058 0.066 Uiso 1 1 calc R . . . .
C47 C 0.2176(6) 0.1815(4) 0.5622(3) 0.0568(18) Uani 1 1 d . . . . .
H47 H 0.279829 0.217281 0.600112 0.068 Uiso 1 1 calc R . . . .
C48 C -0.1198(6) 0.0928(4) 0.5400(3) 0.0466(15) Uani 1 1 d . . . . .
H48A H -0.167813 0.040305 0.502304 0.056 Uiso 1 1 calc R . . . .
H48B H -0.121544 0.087277 0.586183 0.056 Uiso 1 1 calc R . . . .
N6 N 0.1046(8) 0.3809(5) -0.4196(5) 0.100(3) Uani 1 1 d . . . . .
C64 C 0.1320(7) 0.3925(5) -0.3629(5) 0.070(2) Uani 1 1 d . . . . .
C65 C 0.1711(9) 0.4142(8) -0.2898(5) 0.106(3) Uani 1 1 d . . . . .
H65A H 0.166236 0.363960 -0.281646 0.159 Uiso 1 1 calc GR . . . .
H65B H 0.118883 0.446079 -0.259995 0.159 Uiso 1 1 calc GR . . . .
H65C H 0.255169 0.447576 -0.277557 0.159 Uiso 1 1 calc GR . . . .
N7 N 0.2517(11) -0.0295(7) -0.3179(6) 0.149(4) Uani 1 1 d . . . . .
C66 C 0.2727(12) 0.0412(9) -0.3080(8) 0.134(5) Uani 1 1 d . . . . .
C67 C 0.3064(14) 0.1243(8) -0.3020(7) 0.151(5) Uani 1 1 d . . . . .
H67A H 0.249312 0.131822 -0.334212 0.226 Uiso 1 1 calc GR . . . .
H67B H 0.388535 0.135967 -0.314874 0.226 Uiso 1 1 calc GR . . . .
H67C H 0.304682 0.162023 -0.252761 0.226 Uiso 1 1 calc GR . . . .
N8 N 0.5112(10) 0.1424(7) -0.1646(5) 0.124(3) Uani 1 1 d . . . . .
C68 C 0.5390(18) 0.1217(10) -0.2170(6) 0.166(7) Uani 1 1 d . . . . .
C69 C 0.588(2) 0.1051(17) -0.2869(9) 0.270(13) Uani 1 1 d . . . . .
H69A H 0.520585 0.084700 -0.325307 0.405 Uiso 1 1 calc GR . . . .
H69B H 0.634666 0.063503 -0.295412 0.405 Uiso 1 1 calc GR . . . .
H69C H 0.640856 0.156217 -0.285583 0.405 Uiso 1 1 calc GR . . . .
N9 N 0.5305(10) 0.1526(8) 0.3375(5) 0.141(4) Uani 1 1 d . . . . .
C70 C 0.5544(14) 0.1379(11) 0.2816(6) 0.153(6) Uani 1 1 d . . . . .
C71 C 0.5845(19) 0.1188(15) 0.2091(7) 0.225(11) Uani 1 1 d . . . . .
H71A H 0.519800 0.073673 0.175245 0.337 Uiso 1 1 calc GR . . . .
H71B H 0.661198 0.102088 0.204838 0.337 Uiso 1 1 calc GR . . . .
H71C H 0.592850 0.167757 0.198446 0.337 Uiso 1 1 calc GR . . . .
O5A O -0.100(2) 0.1770(15) 0.3586(12) 0.0622(16) Uani 0.198(7) 1 d . . . A 2
C62A C -0.101(5) 0.107(3) 0.295(2) 0.081(3) Uani 0.198(7) 1 d . . . A 2
H62C H -0.035640 0.081445 0.302222 0.097 Uiso 0.198(7) 1 calc R . . A 2
H62D H -0.179625 0.065214 0.285574 0.097 Uiso 0.198(7) 1 calc R . . A 2

loop_
_atom_site_aniso_label
_atom_site_aniso_U_11
_atom_site_aniso_U_22
_atom_site_aniso_U_33
_atom_site_aniso_U_23
_atom_site_aniso_U_13
_atom_site_aniso_U_12
P1 0.0505(10) 0.0567(11) 0.0344(9) 0.0116(8) 0.0059(6) 0.0069(8)
F1 0.056(3) 0.107(4) 0.098(3) 0.040(3) 0.014(2) -0.002(2)
F2 0.085(3) 0.116(4) 0.057(3) 0.036(3) 0.011(2) 0.035(3)
F3 0.073(3) 0.120(4) 0.087(3) 0.033(3) -0.003(2) -0.013(3)
F4 0.120(4) 0.060(3) 0.066(3) 0.027(2) 0.006(2) 0.020(2)
F5 0.094(3) 0.079(3) 0.043(2) 0.015(2) 0.0122(19) 0.031(2)
F6 0.124(4) 0.091(3) 0.048(2) 0.011(2) 0.021(2) 0.043(3)
P2 0.0560(11) 0.1220(19) 0.0352(10) 0.0228(11) 0.0092(7) 0.0402(11)
F7 0.126(7) 0.86(4) 0.097(6) -0.093(11) -0.035(5) 0.237(14)
F8 0.83(3) 0.254(12) 0.127(7) 0.137(8) 0.232(13) 0.359(18)
F9 0.091(4) 0.179(7) 0.121(5) -0.026(4) -0.024(3) 0.085(4)
F10 0.52(2) 0.120(6) 0.120(6) -0.023(5) 0.164(10) -0.120(10)
F11 0.098(3) 0.094(3) 0.055(2) 0.024(2) 0.012(2) 0.048(3)
F12 0.116(4) 0.211(7) 0.039(3) -0.008(3) -0.001(2) 0.075(4)
P3 0.176(3) 0.0416(11) 0.0385(11) 0.0104(9) 0.0233(12) 0.0456(13)
F13 0.201(7) 0.123(5) 0.107(5) 0.020(4) -0.029(4) 0.080(5)
F14 0.181(6) 0.082(4) 0.092(4) -0.006(3) 0.073(4) -0.005(4)
F15 0.226(8) 0.123(5) 0.066(4) -0.020(3) 0.015(4) 0.021(5)
F16 0.313(12) 0.118(5) 0.127(5) 0.026(4) 0.091(6) 0.142(7)
F17 0.65(2) 0.053(4) 0.102(5) 0.034(4) 0.057(9) 0.074(7)
F18 0.217(7) 0.078(3) 0.083(3) 0.039(3) 0.057(4) 0.073(4)
P4 0.0329(11) 0.0289(11) 0.0737(15) 0.0242(11) 0.0054(9) 0.0130(8)
F19 0.068(4) 0.420(15) 0.092(4) 0.108(7) -0.003(3) -0.027(6)
F20 0.060(3) 0.117(4) 0.096(3) 0.046(3) -0.004(2) 0.032(3)
F21 0.133(5) 0.047(3) 0.210(7) 0.033(4) -0.048(5) 0.025(3)
P5 0.0374(12) 0.0376(13) 0.0849(17) 0.0337(12) 0.0124(10) 0.0115(9)
F22 0.207(8) 0.102(5) 0.156(6) 0.028(4) -0.061(5) 0.079(5)
F23 0.133(5) 0.139(6) 0.153(6) -0.022(4) 0.082(4) -0.070(5)
F24 0.093(3) 0.051(3) 0.129(4) 0.020(3) 0.030(3) 0.008(2)
O1 0.060(3) 0.034(2) 0.051(2) 0.0200(19) 0.0122(18) 0.0216(18)
O2 0.057(2) 0.046(2) 0.037(2) 0.0103(19) 0.0016(17) 0.0197(19)
O3 0.053(3) 0.062(3) 0.056(3) 0.018(2) 0.0077(19) 0.013(2)
O4 0.074(3) 0.049(3) 0.058(3) 0.027(2) -0.001(2) 0.022(2)
O5 0.060(3) 0.056(4) 0.061(4) 0.012(3) 0.003(3) 0.021(3)
O6 0.120(4) 0.049(3) 0.058(3) 0.021(2) -0.008(3) 0.019(3)
N1 0.036(2) 0.034(3) 0.045(3) 0.016(2) 0.0028(18) 0.0136(19)
C49 0.026(2) 0.022(2) 0.041(3) 0.011(2) 0.012(2) 0.0076(19)
C50 0.027(2) 0.026(3) 0.043(3) 0.013(2) 0.007(2) 0.008(2)
C51 0.030(3) 0.032(3) 0.042(3) 0.005(2) 0.004(2) 0.007(2)
C52 0.034(3) 0.020(3) 0.043(3) 0.006(2) 0.008(2) 0.009(2)
C53 0.021(2) 0.022(3) 0.050(3) 0.013(2) 0.010(2) 0.0047(19)
C54 0.035(3) 0.026(3) 0.042(3) 0.013(2) 0.013(2) 0.008(2)
C55 0.032(3) 0.034(3) 0.045(3) 0.015(3) 0.008(2) 0.009(2)
C56 0.047(3) 0.041(3) 0.047(3) 0.027(3) 0.009(2) 0.018(2)
C57 0.050(4) 0.044(4) 0.070(4) 0.028(3) 0.020(3) 0.011(3)
C58 0.061(4) 0.053(4) 0.058(4) 0.017(3) 0.010(3) 0.015(3)
C59 0.059(4) 0.047(4) 0.047(4) 0.022(3) 0.013(3) 0.020(3)
C60 0.058(4) 0.068(5) 0.046(4) 0.030(3) 0.000(3) 0.017(3)
C61 0.074(5) 0.061(5) 0.060(4) 0.032(4) -0.001(3) 0.029(4)
C62 0.133(9) 0.054(6) 0.056(6) 0.013(5) -0.002(5) 0.043(6)
C63 0.194(12) 0.060(6) 0.071(6) 0.024(5) -0.016(6) 0.026(6)
N2 0.030(2) 0.027(2) 0.053(3) 0.027(2) 0.0085(18) 0.0117(18)
N3 0.025(2) 0.023(2) 0.044(3) 0.0176(19) 0.0053(16) 0.0087(16)
C1 0.049(3) 0.030(3) 0.044(3) 0.019(3) 0.011(2) 0.014(2)
C2 0.056(3) 0.032(3) 0.043(3) 0.016(3) 0.012(2) 0.023(3)
C3 0.025(2) 0.020(2) 0.031(3) 0.010(2) 0.0051(18) 0.0071(18)
C4 0.067(4) 0.034(3) 0.039(3) 0.014(3) 0.011(3) 0.029(3)
C5 0.063(4) 0.027(3) 0.048(3) 0.011(3) 0.009(3) 0.022(3)
C6 0.032(3) 0.015(2) 0.037(3) 0.013(2) 0.0079(19) 0.0064(19)
C7 0.039(3) 0.022(3) 0.031(3) 0.015(2) 0.007(2) 0.015(2)
C8 0.042(3) 0.023(3) 0.030(3) 0.006(2) 0.007(2) 0.009(2)
C9 0.024(2) 0.018(2) 0.030(3) 0.009(2) 0.0014(17) 0.0051(18)
C10 0.041(3) 0.025(3) 0.034(3) 0.014(2) 0.007(2) 0.016(2)
C11 0.039(3) 0.022(3) 0.035(3) 0.013(2) 0.003(2) 0.011(2)
C12 0.025(2) 0.016(2) 0.034(3) 0.010(2) 0.0042(18) 0.0070(18)
C13 0.040(3) 0.028(3) 0.036(3) 0.017(2) 0.006(2) 0.010(2)
C14 0.041(3) 0.023(3) 0.042(3) 0.012(2) 0.009(2) 0.012(2)
C15 0.035(3) 0.035(3) 0.038(3) 0.019(3) 0.001(2) 0.009(2)
C16 0.033(3) 0.017(2) 0.038(3) 0.013(2) 0.008(2) 0.0085(19)
C17 0.037(3) 0.020(3) 0.069(4) 0.024(3) 0.011(2) 0.015(2)
C18 0.037(3) 0.019(2) 0.052(3) 0.017(2) 0.011(2) 0.017(2)
C19 0.048(3) 0.021(3) 0.048(3) 0.019(2) 0.014(2) 0.014(2)
C20 0.043(3) 0.019(3) 0.064(4) 0.021(3) 0.001(3) 0.011(2)
C21 0.038(3) 0.015(2) 0.053(3) 0.018(2) 0.008(2) 0.015(2)
C22 0.051(3) 0.025(3) 0.052(3) 0.024(3) 0.011(2) 0.015(2)
C23 0.039(3) 0.032(3) 0.053(3) 0.026(3) 0.004(2) 0.009(2)
C24 0.044(3) 0.023(3) 0.065(4) 0.025(3) 0.011(3) 0.017(2)
N4 0.040(3) 0.035(3) 0.053(3) 0.024(2) 0.011(2) 0.012(2)
N5 0.042(3) 0.033(3) 0.043(3) 0.017(2) 0.0074(19) 0.012(2)
C25 0.057(4) 0.054(4) 0.046(4) 0.027(3) 0.012(3) 0.022(3)
C26 0.058(4) 0.037(3) 0.048(4) 0.012(3) 0.011(3) 0.015(3)
C27 0.037(3) 0.033(3) 0.037(3) 0.018(2) 0.009(2) 0.005(2)
C28 0.052(3) 0.033(3) 0.043(3) 0.015(3) 0.000(2) 0.010(2)
C29 0.042(3) 0.031(3) 0.058(4) 0.012(3) 0.011(3) 0.006(2)
C30 0.039(3) 0.028(3) 0.035(3) 0.011(2) 0.005(2) 0.006(2)
C31 0.049(3) 0.033(3) 0.035(3) 0.014(2) 0.006(2) 0.009(2)
C32 0.047(3) 0.031(3) 0.039(3) 0.013(2) 0.008(2) 0.008(2)
C33 0.034(3) 0.034(3) 0.034(3) 0.012(2) 0.006(2) 0.007(2)
C34 0.053(3) 0.043(3) 0.037(3) 0.018(3) 0.017(2) 0.022(3)
C35 0.062(4) 0.036(3) 0.042(3) 0.011(3) 0.014(3) 0.023(3)
C36 0.029(3) 0.029(3) 0.043(3) 0.013(2) 0.005(2) 0.006(2)
C37 0.051(3) 0.036(3) 0.039(3) 0.016(3) 0.003(2) 0.010(2)
C38 0.050(3) 0.037(3) 0.045(3) 0.012(3) 0.009(2) 0.016(3)
C39 0.040(3) 0.045(3) 0.038(3) 0.018(3) 0.004(2) 0.014(2)
C40 0.034(3) 0.037(3) 0.040(3) 0.016(2) 0.007(2) 0.008(2)
C41 0.055(4) 0.040(3) 0.055(4) 0.024(3) 0.012(3) 0.025(3)
C42 0.046(3) 0.032(3) 0.049(3) 0.021(3) 0.007(2) 0.017(2)
C43 0.057(4) 0.030(3) 0.038(3) 0.015(2) 0.008(2) 0.019(3)
C44 0.052(3) 0.025(3) 0.049(3) 0.015(3) 0.000(3) 0.016(2)
C45 0.056(4) 0.026(3) 0.054(4) 0.023(3) 0.005(3) 0.011(2)
C46 0.057(4) 0.053(4) 0.043(4) 0.015(3) 0.010(3) 0.001(3)
C47 0.059(4) 0.058(4) 0.041(4) 0.016(3) 0.004(3) -0.002(3)
C48 0.062(4) 0.035(3) 0.055(4) 0.028(3) 0.017(3) 0.017(3)
N6 0.107(6) 0.104(6) 0.083(6) 0.024(5) 0.013(4) 0.040(5)
C64 0.059(4) 0.078(6) 0.078(6) 0.030(5) 0.018(4) 0.027(4)
C65 0.097(7) 0.152(10) 0.071(6) 0.037(6) 0.013(5) 0.049(7)
N7 0.149(9) 0.101(8) 0.175(10) 0.041(7) 0.049(7) 0.008(7)
C66 0.109(9) 0.089(9) 0.192(13) 0.049(9) 0.013(8) 0.016(7)
C67 0.181(14) 0.098(9) 0.166(12) 0.065(9) 0.007(10) 0.000(9)
N8 0.170(9) 0.133(8) 0.085(6) 0.047(6) 0.029(6) 0.063(7)
C68 0.31(2) 0.166(13) 0.069(7) 0.045(8) 0.078(10) 0.151(14)
C69 0.33(3) 0.32(3) 0.146(16) 0.048(18) 0.104(18) 0.13(3)
N9 0.156(9) 0.235(13) 0.077(6) 0.074(7) 0.035(6) 0.117(9)
C70 0.202(14) 0.247(17) 0.075(7) 0.066(9) 0.048(8) 0.178(13)
C71 0.31(2) 0.36(3) 0.095(10) 0.092(14) 0.074(12) 0.26(2)
O5A 0.060(3) 0.056(4) 0.061(4) 0.012(3) 0.003(3) 0.021(3)
C62A 0.133(9) 0.054(6) 0.056(6) 0.013(5) -0.002(5) 0.043(6)

loop_
_atom_type_symbol
_atom_type_description
_atom_type_scat_dispersion_real
_atom_type_scat_dispersion_imag
_atom_type_scat_source
C C 0.0033 0.0016 'International Tables Vol C Tables 4.2.6.8 and 6.1.1.4'
H H 0.0000 0.0000 'International Tables Vol C Tables 4.2.6.8 and 6.1.1.4'
F F 0.0171 0.0103 'International Tables Vol C Tables 4.2.6.8 and 6.1.1.4'
N N 0.0061 0.0033 'International Tables Vol C Tables 4.2.6.8 and 6.1.1.4'
O O 0.0106 0.0060 'International Tables Vol C Tables 4.2.6.8 and 6.1.1.4'
P P 0.1023 0.0942 'International Tables Vol C Tables 4.2.6.8 and 6.1.1.4'

loop_
_geom_angle_atom_site_label_1
_geom_angle_atom_site_label_2
_geom_angle_atom_site_label_3
_geom_angle
_geom_angle_site_symmetry_1
_geom_angle_site_symmetry_3
F1 P1 F2 90.5(3) . .
F1 P1 F3 178.2(3) . .
F1 P1 F4 90.6(3) . .
F1 P1 F5 90.5(3) . .
F1 P1 F6 90.9(3) . .
F2 P1 F5 90.6(3) . .
F3 P1 F2 88.5(3) . .
F3 P1 F5 88.1(3) . .
F4 P1 F2 178.8(3) . .
F4 P1 F3 90.3(3) . .
F4 P1 F5 89.1(2) . .
F4 P1 F6 92.5(3) . .
F6 P1 F2 87.8(3) . .
F6 P1 F3 90.6(3) . .
F6 P1 F5 177.9(3) . .
F7 P2 F9 176.3(11) . .
F7 P2 F11 88.5(5) . .
F7 P2 F12 92.1(5) . .
F8 P2 F7 88.9(13) . .
F8 P2 F9 94.7(9) . .
F8 P2 F10 173.6(11) . .
F8 P2 F11 93.3(5) . .
F8 P2 F12 88.0(5) . .
F9 P2 F11 92.3(3) . .
F9 P2 F12 86.9(3) . .
F10 P2 F7 84.8(11) . .
F10 P2 F9 91.6(9) . .
F10 P2 F11 87.6(3) . .
F10 P2 F12 91.2(4) . .
F11 P2 F12 178.6(4) . .
F13 P3 F14 86.1(4) . .
F13 P3 F15 178.8(4) . .
F13 P3 F16 95.5(5) . .
F13 P3 F17 92.0(6) . .
F13 P3 F18 90.0(4) . .
F14 P3 F15 93.0(4) . .
F14 P3 F16 177.2(5) . .
F14 P3 F18 89.0(3) . .
F16 P3 F15 85.3(5) . .
F16 P3 F18 88.7(4) . .
F17 P3 F14 89.8(5) . .
F17 P3 F15 88.9(6) . .
F17 P3 F16 92.4(5) . .
F17 P3 F18 177.6(7) . .
F18 P3 F15 89.1(4) . .
F19 P4 F19 180.0 2_655 .
F19 P4 F20 90.8(3) . .
F19 P4 F20 89.2(3) . 2_655
F19 P4 F20 90.8(3) 2_655 2_655
F19 P4 F20 89.2(3) 2_655 .
F19 P4 F21 86.5(6) 2_655 .
F19 P4 F21 93.5(6) . .
F19 P4 F21 86.5(6) . 2_655
F19 P4 F21 93.5(6) 2_655 2_655
F20 P4 F20 180.0 2_655 .
F21 P4 F20 85.2(3) . .
F21 P4 F20 85.2(3) 2_655 2_655
F21 P4 F20 94.8(3) 2_655 .
F21 P4 F20 94.8(3) . 2_655
F21 P4 F21 180.0(2) . 2_655
F22 P5 F22 180.0 2_654 .
F22 P5 F24 94.5(3) 2_654 .
F22 P5 F24 85.5(3) 2_654 2_654
F22 P5 F24 94.5(3) . 2_654
F22 P5 F24 85.5(3) . .
F23 P5 F22 87.5(5) . 2_654
F23 P5 F22 92.5(5) 2_654 2_654
F23 P5 F22 92.5(5) . .
F23 P5 F22 87.5(5) 2_654 .
F23 P5 F23 180.0 . 2_654
F23 P5 F24 90.9(3) 2_654 .
F23 P5 F24 89.1(3) 2_654 2_654
F23 P5 F24 90.9(3) . 2_654
F23 P5 F24 89.1(3) . .
F24 P5 F24 180.0(2) . 2_654
C57 O3 C58 115.2(5) . .
C59 O4 C60 114.8(5) . .
C61 O5 C62 116.4(7) . .
C63 O6 H6 109.5 . .
C54 N1 C56 117.2(5) . .
C55 N1 C54 124.1(5) . .
C55 N1 C56 118.6(4) . .
C49 C49 C50 119.9(6) 2_565 .
C49 C49 C53 119.4(6) 2_565 2_565
C53 C49 C50 120.7(5) 2_565 .
C49 C50 C55 119.5(5) . 2_565
C51 C50 C49 118.7(5) . .
C51 C50 C55 121.8(5) . 2_565
C50 C51 H51 119.1 . .
C50 C51 C52 121.7(5) . .
C52 C51 H51 119.1 . .
C51 C52 H52 120.3 . .
C53 C52 C51 119.5(5) . .
C53 C52 H52 120.3 . .
C49 C53 C54 119.8(4) 2_565 .
C52 C53 C49 120.9(5) . 2_565
C52 C53 C54 119.2(5) . .
O1 C54 N1 119.0(5) . .
O1 C54 C53 123.2(5) . .
N1 C54 C53 117.8(5) . .
O2 C55 N1 121.3(5) . .
O2 C55 C50 121.1(5) . 2_565
N1 C55 C50 117.6(5) . 2_565
N1 C56 H56A 108.6 . .
N1 C56 H56B 108.6 . .
N1 C56 C57 114.5(5) . .
H56A C56 H56B 107.6 . .
C57 C56 H56A 108.6 . .
C57 C56 H56B 108.6 . .
O3 C57 C56 114.0(6) . .
O3 C57 H57 123.0 . .
C56 C57 H57 123.0 . .
O3 C58 H58A 109.5 . .
O3 C58 H58B 109.5 . .
O3 C58 C59 110.8(5) . .
H58A C58 H58B 108.1 . .
C59 C58 H58A 109.5 . .
C59 C58 H58B 109.5 . .
O4 C59 C58 112.3(6) . .
O4 C59 H59A 109.1 . .
O4 C59 H59B 109.1 . .
C58 C59 H59A 109.1 . .
C58 C59 H59B 109.1 . .
H59A C59 H59B 107.9 . .
O4 C60 H60A 109.6 . .
O4 C60 H60B 109.6 . .
O4 C60 C61 110.3(5) . .
H60A C60 H60B 108.1 . .
C61 C60 H60A 109.6 . .
C61 C60 H60B 109.6 . .
O5 C61 C60 108.5(6) . .
O5 C61 H61A 110.0 . .
O5 C61 H61B 110.0 . .
C60 C61 H61A 110.0 . .
C60 C61 H61B 110.0 . .
C60 C61 H61C 109.1 . .
C60 C61 H61D 109.1 . .
C60 C61 O5A 112.3(11) . .
H61A C61 H61B 108.4 . .
H61C C61 H61D 107.9 . .
O5A C61 H61C 109.1 . .
O5A C61 H61D 109.1 . .
O5 C62 H62A 109.5 . .
O5 C62 H62B 109.5 . .
O5 C62 C63 110.7(8) . .
H62A C62 H62B 108.1 . .
C63 C62 H62A 109.5 . .
C63 C62 H62B 109.5 . .
O6 C63 C62 113.4(9) . .
O6 C63 H63A 108.9 . .
O6 C63 H63B 108.9 . .
O6 C63 H63C 99.2 . .
O6 C63 H63D 99.2 . .
C62 C63 H63A 108.9 . .
C62 C63 H63B 108.9 . .
H63A C63 H63B 107.7 . .
H63C C63 H63D 104.0 . .
C62A C63 O6 150(2) . .
C62A C63 H63C 99.2 . .
C62A C63 H63D 99.2 . .
C1 N2 C24 119.8(4) . 2_565
C5 N2 C1 120.7(5) . .
C5 N2 C24 119.5(5) . 2_565
C14 N3 C15 120.0(4) . .
C14 N3 C17 119.7(4) . .
C15 N3 C17 120.0(4) . .
N2 C1 H1 120.1 . .
N2 C1 C2 119.8(5) . .
C2 C1 H1 120.1 . .
C1 C2 H2 119.3 . .
C3 C2 C1 121.3(5) . .
C3 C2 H2 119.3 . .
C2 C3 C4 117.4(5) . .
C2 C3 C6 122.3(4) . .
C4 C3 C6 120.3(4) . .
C3 C4 H4 120.5 . .
C5 C4 C3 118.9(5) . .
C5 C4 H4 120.5 . .
N2 C5 C4 121.8(5) . .
N2 C5 H5 119.1 . .
C4 C5 H5 119.1 . .
C7 C6 C3 120.7(4) . .
C11 C6 C3 120.9(4) . .
C11 C6 C7 118.4(4) . .
C6 C7 H7 119.5 . .
C8 C7 C6 120.9(4) . .
C8 C7 H7 119.5 . .
C7 C8 H8 119.3 . .
C7 C8 C9 121.5(4) . .
C9 C8 H8 119.3 . .
C8 C9 C12 122.1(4) . .
C10 C9 C8 117.0(4) . .
C10 C9 C12 120.9(4) . .
C9 C10 H10 119.2 . .
C11 C10 C9 121.6(5) . .
C11 C10 H10 119.2 . .
C6 C11 H11 119.7 . .
C10 C11 C6 120.7(5) . .
C10 C11 H11 119.7 . .
C13 C12 C9 122.0(4) . .
C16 C12 C9 122.4(4) . .
C16 C12 C13 115.5(4) . .
C12 C13 H13 119.9 . .
C14 C13 C12 120.1(5) . .
C14 C13 H13 119.9 . .
N3 C14 C13 122.1(5) . .
N3 C14 H14 118.9 . .
C13 C14 H14 118.9 . .
N3 C15 H15 119.6 . .
N3 C15 C16 120.7(5) . .
C16 C15 H15 119.6 . .
C12 C16 H16 119.3 . .
C15 C16 C12 121.4(4) . .
C15 C16 H16 119.3 . .
N3 C17 H17A 110.1 . .
N3 C17 H17B 110.1 . .
N3 C17 C18 108.1(4) . .
H17A C17 H17B 108.4 . .
C18 C17 H17A 110.1 . .
C18 C17 H17B 110.1 . .
C19 C18 C17 120.4(5) . .
C19 C18 C23 118.5(5) . .
C23 C18 C17 120.7(5) . .
C18 C19 H19 119.3 . .
C20 C19 C18 121.4(5) . .
C20 C19 H19 119.3 . .
C19 C20 H20 119.6 . .
C19 C20 C21 120.7(5) . .
C21 C20 H20 119.6 . .
C20 C21 C22 118.1(5) . .
C20 C21 C24 121.2(5) . .
C22 C21 C24 120.5(5) . .
C21 C22 H22 119.4 . .
C23 C22 C21 121.2(5) . .
C23 C22 H22 119.4 . .
C18 C23 H23 120.0 . .
C22 C23 C18 120.0(5) . .
C22 C23 H23 120.0 . .
N2 C24 H24A 109.8 2_565 .
N2 C24 H24B 109.8 2_565 .
C21 C24 N2 109.2(4) . 2_565
C21 C24 H24A 109.8 . .
C21 C24 H24B 109.8 . .
H24A C24 H24B 108.3 . .
C25 N4 C48 120.4(5) . 2_566
C29 N4 C25 120.9(5) . .
C29 N4 C48 118.6(5) . 2_566
C38 N5 C41 120.0(5) . .
C39 N5 C38 120.8(5) . .
C39 N5 C41 118.8(5) . .
N4 C25 H25 119.3 . .
N4 C25 C26 121.3(6) . .
C26 C25 H25 119.3 . .
C25 C26 H26 120.6 . .
C25 C26 C27 118.8(6) . .
C27 C26 H26 120.6 . .
C26 C27 C30 120.9(5) . .
C28 C27 C26 117.2(5) . .
C28 C27 C30 121.9(5) . .
C27 C28 H28 119.3 . .
C29 C28 C27 121.4(5) . .
C29 C28 H28 119.3 . .
N4 C29 C28 120.2(5) . .
N4 C29 H29 119.9 . .
C28 C29 H29 119.9 . .
C31 C30 C27 122.8(5) . .
C31 C30 C35 117.2(5) . .
C35 C30 C27 120.0(5) . .
C30 C31 H31 119.7 . .
C32 C31 C30 120.7(5) . .
C32 C31 H31 119.7 . .
C31 C32 H32 118.6 . .
C31 C32 C33 122.8(5) . .
C33 C32 H32 118.6 . .
C32 C33 C34 116.9(5) . .
C32 C33 C36 123.4(5) . .
C34 C33 C36 119.7(5) . .
C33 C34 H34 119.6 . .
C35 C34 C33 120.7(5) . .
C35 C34 H34 119.6 . .
C30 C35 H35 119.1 . .
C34 C35 C30 121.7(5) . .
C34 C35 H35 119.1 . .
C37 C36 C33 121.4(5) . .
C40 C36 C33 122.0(5) . .
C40 C36 C37 116.6(5) . .
C36 C37 H37 119.9 . .
C38 C37 C36 120.1(5) . .
C38 C37 H37 119.9 . .
N5 C38 C37 121.1(5) . .
N5 C38 H38 119.4 . .
C37 C38 H38 119.4 . .
N5 C39 H39 120.1 . .
N5 C39 C40 119.9(5) . .
C40 C39 H39 120.1 . .
C36 C40 C39 121.3(5) . .
C36 C40 H40 119.4 . .
C39 C40 H40 119.4 . .
N5 C41 H41A 110.3 . .
N5 C41 H41B 110.3 . .
H41A C41 H41B 108.6 . .
C42 C41 N5 106.9(5) . .
C42 C41 H41A 110.3 . .
C42 C41 H41B 110.3 . .
C43 C42 C41 121.3(5) . .
C47 C42 C41 121.9(5) . .
C47 C42 C43 116.6(5) . .
C42 C43 H43 119.7 . .
C44 C43 C42 120.6(5) . .
C44 C43 H43 119.7 . .
C43 C44 H44 119.3 . .
C43 C44 C45 121.5(5) . .
C45 C44 H44 119.3 . .
C44 C45 C48 120.8(5) . .
C46 C45 C44 118.6(6) . .
C46 C45 C48 120.5(6) . .
C45 C46 H46 120.0 . .
C45 C46 C47 120.0(6) . .
C47 C46 H46 120.0 . .
C42 C47 C46 122.7(6) . .
C42 C47 H47 118.7 . .
C46 C47 H47 118.7 . .
N4 C48 C45 109.4(4) 2_566 .
N4 C48 H48A 109.8 2_566 .
N4 C48 H48B 109.8 2_566 .
C45 C48 H48A 109.8 . .
C45 C48 H48B 109.8 . .
H48A C48 H48B 108.2 . .
N6 C64 C65 175.3(11) . .
C64 C65 H65A 109.5 . .
C64 C65 H65B 109.5 . .
C64 C65 H65C 109.5 . .
H65A C65 H65B 109.5 . .
H65A C65 H65C 109.5 . .
H65B C65 H65C 109.5 . .
N7 C66 C67 173.8(16) . .
C66 C67 H67A 109.5 . .
C66 C67 H67B 109.5 . .
C66 C67 H67C 109.5 . .
H67A C67 H67B 109.5 . .
H67A C67 H67C 109.5 . .
H67B C67 H67C 109.5 . .
N8 C68 C69 172(2) . .
C68 C69 H69A 109.5 . .
C68 C69 H69B 109.5 . .
C68 C69 H69C 109.5 . .
H69A C69 H69B 109.5 . .
H69A C69 H69C 109.5 . .
H69B C69 H69C 109.5 . .
N9 C70 C71 179.6(14) . .
C70 C71 H71A 109.5 . .
C70 C71 H71B 109.5 . .
C70 C71 H71C 109.5 . .
H71A C71 H71B 109.5 . .
H71A C71 H71C 109.5 . .
H71B C71 H71C 109.5 . .
C62A O5A C61 119(3) . .
C63 C62A O5A 111(3) . .
C63 C62A H62C 109.5 . .
C63 C62A H62D 109.5 . .
O5A C62A H62C 109.5 . .
O5A C62A H62D 109.5 . .
H62C C62A H62D 108.0 . .

loop_
_geom_bond_atom_site_label_1
_geom_bond_atom_site_label_2
_geom_bond_distance
_geom_bond_site_symmetry_2
P1 F1 1.556(4) .
P1 F2 1.596(5) .
P1 F3 1.591(5) .
P1 F4 1.574(5) .
P1 F5 1.596(4) .
P1 F6 1.585(5) .
P2 F7 1.481(7) .
P2 F8 1.449(9) .
P2 F9 1.493(6) .
P2 F10 1.465(9) .
P2 F11 1.579(5) .
P2 F12 1.584(5) .
P3 F13 1.541(7) .
P3 F14 1.550(6) .
P3 F15 1.582(8) .
P3 F16 1.564(7) .
P3 F17 1.543(7) .
P3 F18 1.566(5) .
P4 F19 1.507(6) 2_655
P4 F19 1.507(6) .
P4 F20 1.581(4) 2_655
P4 F20 1.581(4) .
P4 F21 1.547(5) 2_655
P4 F21 1.547(5) .
P5 F22 1.555(6) 2_654
P5 F22 1.555(6) .
P5 F23 1.535(5) .
P5 F23 1.535(5) 2_654
P5 F24 1.585(4) .
P5 F24 1.585(4) 2_654
O1 C54 1.235(6) .
O2 C55 1.226(6) .
O3 C57 1.399(8) .
O3 C58 1.429(8) .
O4 C59 1.416(7) .
O4 C60 1.429(7) .
O5 C61 1.362(9) .
O5 C62 1.431(11) .
O6 H6 0.8400 .
O6 C63 1.391(10) .
N1 C54 1.420(7) .
N1 C55 1.383(7) .
N1 C56 1.469(7) .
C49 C49 1.397(10) 2_565
C49 C50 1.432(7) .
C49 C53 1.411(7) 2_565
C50 C51 1.371(8) .
C50 C55 1.488(8) 2_565
C51 H51 0.9500 .
C51 C52 1.408(8) .
C52 H52 0.9500 .
C52 C53 1.367(7) .
C53 C54 1.470(8) .
C56 H56A 0.9900 .
C56 H56B 0.9900 .
C56 C57 1.522(8) .
C57 H57 0.9500 .
C58 H58A 0.9900 .
C58 H58B 0.9900 .
C58 C59 1.466(8) .
C59 H59A 0.9900 .
C59 H59B 0.9900 .
C60 H60A 0.9900 .
C60 H60B 0.9900 .
C60 C61 1.481(10) .
C61 H61A 0.9900 .
C61 H61B 0.9900 .
C61 H61C 0.9900 .
C61 H61D 0.9900 .
C61 O5A 1.55(2) .
C62 H62A 0.9900 .
C62 H62B 0.9900 .
C62 C63 1.505(15) .
C63 H63A 0.9900 .
C63 H63B 0.9900 .
C63 H63C 0.9900 .
C63 H63D 0.9900 .
C63 C62A 1.29(4) .
N2 C1 1.335(7) .
N2 C5 1.322(7) .
N2 C24 1.504(7) 2_565
N3 C14 1.331(7) .
N3 C15 1.346(7) .
N3 C17 1.499(6) .
C1 H1 0.9500 .
C1 C2 1.379(8) .
C2 H2 0.9500 .
C2 C3 1.374(7) .
C3 C4 1.394(7) .
C3 C6 1.501(7) .
C4 H4 0.9500 .
C4 C5 1.386(8) .
C5 H5 0.9500 .
C6 C7 1.392(7) .
C6 C11 1.389(7) .
C7 H7 0.9500 .
C7 C8 1.380(7) .
C8 H8 0.9500 .
C8 C9 1.403(7) .
C9 C10 1.398(7) .
C9 C12 1.465(7) .
C10 H10 0.9500 .
C10 C11 1.387(7) .
C11 H11 0.9500 .
C12 C13 1.421(7) .
C12 C16 1.404(7) .
C13 H13 0.9500 .
C13 C14 1.367(7) .
C14 H14 0.9500 .
C15 H15 0.9500 .
C15 C16 1.371(7) .
C16 H16 0.9500 .
C17 H17A 0.9900 .
C17 H17B 0.9900 .
C17 C18 1.507(7) .
C18 C19 1.380(8) .
C18 C23 1.405(8) .
C19 H19 0.9500 .
C19 C20 1.379(8) .
C20 H20 0.9500 .
C20 C21 1.386(8) .
C21 C22 1.402(8) .
C21 C24 1.503(7) .
C22 H22 0.9500 .
C22 C23 1.379(8) .
C23 H23 0.9500 .
C24 H24A 0.9900 .
C24 H24B 0.9900 .
N4 C25 1.345(8) .
N4 C29 1.330(8) .
N4 C48 1.500(8) 2_566
N5 C38 1.337(7) .
N5 C39 1.336(7) .
N5 C41 1.512(7) .
C25 H25 0.9500 .
C25 C26 1.384(9) .
C26 H26 0.9500 .
C26 C27 1.416(8) .
C27 C28 1.383(8) .
C27 C30 1.478(8) .
C28 H28 0.9500 .
C28 C29 1.378(9) .
C29 H29 0.9500 .
C30 C31 1.393(8) .
C30 C35 1.401(8) .
C31 H31 0.9500 .
C31 C32 1.363(8) .
C32 H32 0.9500 .
C32 C33 1.389(7) .
C33 C34 1.398(8) .
C33 C36 1.472(8) .
C34 H34 0.9500 .
C34 C35 1.376(8) .
C35 H35 0.9500 .
C36 C37 1.403(8) .
C36 C40 1.381(7) .
C37 H37 0.9500 .
C37 C38 1.370(8) .
C38 H38 0.9500 .
C39 H39 0.9500 .
C39 C40 1.384(8) .
C40 H40 0.9500 .
C41 H41A 0.9900 .
C41 H41B 0.9900 .
C41 C42 1.500(8) .
C42 C43 1.413(8) .
C42 C47 1.381(8) .
C43 H43 0.9500 .
C43 C44 1.372(8) .
C44 H44 0.9500 .
C44 C45 1.388(8) .
C45 C46 1.373(8) .
C45 C48 1.503(8) .
C46 H46 0.9500 .
C46 C47 1.382(9) .
C47 H47 0.9500 .
C48 H48A 0.9900 .
C48 H48B 0.9900 .
N6 C64 1.119(10) .
C64 C65 1.421(12) .
C65 H65A 0.9800 .
C65 H65B 0.9800 .
C65 H65C 0.9800 .
N7 C66 1.187(15) .
C66 C67 1.426(17) .
C67 H67A 0.9800 .
C67 H67B 0.9800 .
C67 H67C 0.9800 .
N8 C68 1.075(12) .
C68 C69 1.497(19) .
C69 H69A 0.9800 .
C69 H69B 0.9800 .
C69 H69C 0.9800 .
N9 C70 1.129(12) .
C70 C71 1.459(16) .
C71 H71A 0.9800 .
C71 H71B 0.9800 .
C71 H71C 0.9800 .
O5A C62A 1.42(4) .
C62A H62C 0.9900 .
C62A H62D 0.9900 .
